data_7130076
loop_
_publ_author_name
'Misra, Rajkumar'
'Vijayakanth, Thangavel'
'Shimon, Linda J. W.'
'Adler-Abramovich, Lihi'

_publ_section_title
;
 Atomic insight into short helical peptide comprised of consecutive
 multiple aromatic residues
;
_journal_name_full 'Chemical Communications'
_journal_paper_doi 10.1039/D2CC01038K
_journal_year 2022
_chemical_absolute_configuration syn
_chemical_formula_moiety 'C60 H66 N8 O8'
_chemical_formula_sum 'C60 H66 N8 O8'
_chemical_formula_weight 1027.20
_space_group_crystal_system hexagonal
_space_group_IT_number 169
_space_group_name_Hall 'P 61'
_space_group_name_H-M_alt 'P 61'
_atom_sites_solution_hydrogens geom
_audit_creation_method SHELXL-2016/4
_audit_update_record
;
2022-01-04 deposited with the CCDC.	2022-05-03 downloaded from the CCDC.
;
_cell_angle_alpha 90
_cell_angle_beta 90
_cell_angle_gamma 120
_cell_formula_units_Z 6
_cell_length_a 11.9093(2)
_cell_length_b 11.9093(2)
_cell_length_c 68.9715(10)
_cell_measurement_reflns_used 18827
_cell_measurement_temperature 100(2)
_cell_measurement_theta_max 73.6890
_cell_measurement_theta_min 3.8570
_cell_volume 8471.7(2)
_computing_cell_refinement 'CrysAlisPro 1.171.41.111a (Rigaku OD, 2021)'
_computing_data_collection 'CrysAlisPro 1.171.41.111a (Rigaku OD, 2021)'
_computing_data_reduction 'CrysAlisPro 1.171.41.111a (Rigaku OD, 2021)'
_computing_structure_refinement 'SHELXL-2016/4 (Sheldrick, 2016)'
_computing_structure_solution 'SHELXT-2016/4 (Sheldrick, 2016)'
_diffrn_ambient_temperature 100(2)
_diffrn_measured_fraction_theta_full 0.998
_diffrn_measured_fraction_theta_max 0.982
_diffrn_measurement_device_type 'Rigaku XtaLAB Synergy R, HyPix-Arc 150'
_diffrn_measurement_method '\w scans'
_diffrn_radiation_type CuK\a
_diffrn_radiation_wavelength 1.54184
_diffrn_reflns_av_R_equivalents 0.0381
_diffrn_reflns_av_unetI/netI 0.0396
_diffrn_reflns_Laue_measured_fraction_full 0.998
_diffrn_reflns_Laue_measured_fraction_max 0.982
_diffrn_reflns_limit_h_max 14
_diffrn_reflns_limit_h_min -14
_diffrn_reflns_limit_k_max 14
_diffrn_reflns_limit_k_min -12
_diffrn_reflns_limit_l_max 67
_diffrn_reflns_limit_l_min -81
_diffrn_reflns_number 45992
_diffrn_reflns_point_group_measured_fraction_full 0.868
_diffrn_reflns_point_group_measured_fraction_max 0.835
_diffrn_reflns_theta_full 67.684
_diffrn_reflns_theta_max 74.890
_diffrn_reflns_theta_min 3.845
_diffrn_source 'Rotating-anode X-ray tube'
_exptl_absorpt_coefficient_mu 0.655
_exptl_absorpt_correction_T_max 1.00000
_exptl_absorpt_correction_T_min 0.80037
_exptl_absorpt_correction_type multi-scan
_exptl_absorpt_process_details
;
CrysAlisPro 1.171.41.111a (Rigaku Oxford Diffraction, 2021)
Empirical absorption correction using spherical harmonics,
implemented in SCALE3 ABSPACK scaling algorithm.
;
_exptl_crystal_colour colourless
_exptl_crystal_density_diffrn 1.208
_exptl_crystal_description needle
_exptl_crystal_F_000 3276
_exptl_crystal_size_max 0.200
_exptl_crystal_size_mid 0.020
_exptl_crystal_size_min 0.020
_refine_diff_density_max 0.727
_refine_diff_density_min -0.552
_refine_diff_density_rms 0.055
_refine_ls_abs_structure_details
;
 Flack x determined using 2694 quotients [(I+)-(I-)]/[(I+)+(I-)]
 (Parsons, Flack and Wagner, Acta Cryst. B69 (2013) 249-259).
;
_refine_ls_abs_structure_Flack 0.09(13)
_refine_ls_extinction_coef 0.00055(12)
_refine_ls_extinction_expression Fc^*^=kFc[1+0.001xFc^2^\l^3^/sin(2\q)]^-1/4^
_refine_ls_extinction_method 'SHELXL-2016/4 (Sheldrick 2016)'
_refine_ls_goodness_of_fit_ref 1.068
_refine_ls_hydrogen_treatment constr
_refine_ls_matrix_type full
_refine_ls_number_parameters 683
_refine_ls_number_reflns 9676
_refine_ls_number_restraints 37
_refine_ls_restrained_S_all 1.070
_refine_ls_R_factor_all 0.0772
_refine_ls_R_factor_gt 0.0626
_refine_ls_shift/su_max 0.064
_refine_ls_shift/su_mean 0.002
_refine_ls_structure_factor_coef Fsqd
_refine_ls_weighting_details 'w=1/[\s^2^(Fo^2^)+(0.0972P)^2^+4.0523P] where P=(Fo^2^+2Fc^2^)/3'
_refine_ls_weighting_scheme calc
_refine_ls_wR_factor_gt 0.1627
_refine_ls_wR_factor_ref 0.1751
_reflns_Friedel_coverage 0.686
_reflns_Friedel_fraction_full 0.737
_reflns_Friedel_fraction_max 0.685
_reflns_number_gt 7985
_reflns_number_total 9676
_reflns_threshold_expression 'I > 2\s(I)'
_cod_data_source_file d2cc01038k2.cif
_cod_data_source_block lihi20
_cod_original_cell_volume 8471.7(3)
_cod_database_code 7130076
_shelx_shelxl_version_number 2016/4
_shelx_space_group_comment
;
The symmetry employed for this shelxl refinement is uniquely defined
by the following loop, which should always be used as a source of
symmetry information in preference to the above space-group names.
They are only intended as comments.
;
_shelx_estimated_absorpt_t_min 0.880
_shelx_estimated_absorpt_t_max 0.987
_oxdiff_exptl_absorpt_empirical_full_min 0.475
_oxdiff_exptl_absorpt_empirical_full_max 1.440
_oxdiff_exptl_absorpt_empirical_details
;
Empirical correction (ABSPACK) includes:
- Absorption correction using spherical harmonics
- Frame scaling
;

loop_
_space_group_symop_operation_xyz
'x, y, z'
'-y, x-y, z+1/3'
'-x+y, -x, z+2/3'
'-x, -y, z+1/2'
'y, -x+y, z+5/6'
'x-y, x, z+1/6'

loop_
_atom_site_label
_atom_site_type_symbol
_atom_site_fract_x
_atom_site_fract_y
_atom_site_fract_z
_atom_site_U_iso_or_equiv
_atom_site_adp_type
_atom_site_occupancy
_atom_site_site_symmetry_order
_atom_site_calc_flag
_atom_site_refinement_flags_posn
_atom_site_refinement_flags_adp
_atom_site_refinement_flags_occupancy
_atom_site_disorder_assembly
_atom_site_disorder_group
O1 O 0.2223(3) 0.7389(3) 0.44695(5) 0.0358(7) Uani 1 1 d . . . . .
O2 O 0.3125(3) 1.0304(3) 0.46308(4) 0.0312(7) Uani 1 1 d . . . . .
O3 O 0.0379(3) 0.8796(3) 0.49804(5) 0.0335(7) Uani 1 1 d . . . . .
O4 O 0.1873(3) 0.7319(3) 0.52014(5) 0.0349(7) Uani 1 1 d . . . . .
O5 O 0.4811(3) 1.0130(3) 0.52763(5) 0.0413(8) Uani 1 1 d . . . . .
O6 O 0.3634(3) 1.1888(3) 0.54717(5) 0.0414(8) Uani 1 1 d . . . . .
O7 O 0.1607(3) 0.9282(3) 0.58413(5) 0.0378(8) Uani 1 1 d . . . . .
N8 N 0.4295(5) 0.8378(4) 0.55987(7) 0.0450(11) Uani 1 1 d . . . . .
H8A H 0.507833 0.847623 0.559765 0.054 Uiso 1 1 calc R U . . .
H8B H 0.412493 0.889078 0.552817 0.054 Uiso 1 1 calc R U . . .
O9 O 0.3570(5) 0.6711(4) 0.58083(6) 0.0551(11) Uani 1 1 d . . . . .
N1 N 0.2424(3) 0.8537(4) 0.41984(6) 0.0301(8) Uani 1 1 d . . . . .
H1 H 0.221343 0.850946 0.407545 0.036 Uiso 1 1 calc R U . . .
N2 N 0.1205(4) 0.9329(4) 0.44761(6) 0.0291(8) Uani 1 1 d . . . . .
H2 H 0.076272 0.896557 0.436985 0.035 Uiso 1 1 calc R U . . .
N3 N 0.0494(4) 0.7445(3) 0.47632(6) 0.0296(8) Uani 1 1 d . . . . .
H3 H 0.046992 0.723301 0.464035 0.036 Uiso 1 1 calc R U . . .
N4 N 0.2920(4) 0.7899(4) 0.49151(6) 0.0312(8) Uani 1 1 d . . . . .
H4 H 0.287919 0.783937 0.478780 0.037 Uiso 1 1 calc R U . . .
N5 N 0.3678(4) 1.0399(3) 0.50383(5) 0.0282(8) Uani 1 1 d . . . . .
H5 H 0.326631 1.012662 0.492710 0.034 Uiso 1 1 calc R U . . .
N6 N 0.1901(3) 1.0138(3) 0.53425(5) 0.0280(8) Uani 1 1 d . . . . .
H6 H 0.154502 0.965399 0.523934 0.034 Uiso 1 1 calc R U . . .
N7 N 0.1887(4) 0.8235(4) 0.55873(6) 0.0363(9) Uani 1 1 d . . . . .
H7 H 0.200238 0.825129 0.546111 0.044 Uiso 1 1 calc R U . . .
C1 C 0.1401(6) 0.6207(5) 0.41718(9) 0.0484(13) Uani 1 1 d . . . . .
H1A H 0.180164 0.567759 0.419834 0.073 Uiso 1 1 calc R U . . .
H1B H 0.149247 0.643185 0.403380 0.073 Uiso 1 1 calc R U . . .
H1C H 0.047840 0.571645 0.420569 0.073 Uiso 1 1 calc R U . . .
C2 C 0.2059(5) 0.7428(5) 0.42910(7) 0.0328(10) Uani 1 1 d . . . . .
C3 C 0.3160(4) 0.9799(4) 0.42928(7) 0.0299(9) Uani 1 1 d . . . . .
C4 C 0.3177(5) 1.0832(5) 0.41582(7) 0.0385(11) Uani 1 1 d . . . . .
H4A H 0.355956 1.081252 0.403331 0.058 Uiso 1 1 calc R U . . .
H4B H 0.369383 1.168952 0.421738 0.058 Uiso 1 1 calc R U . . .
H4C H 0.228806 1.065328 0.413779 0.058 Uiso 1 1 calc R U . . .
C5 C 0.4545(4) 1.0108(5) 0.43288(7) 0.0360(11) Uani 1 1 d . . . . .
H5A H 0.454001 0.944977 0.441476 0.054 Uiso 1 1 calc R U . . .
H5B H 0.503685 1.096293 0.438974 0.054 Uiso 1 1 calc R U . . .
H5C H 0.495154 1.010910 0.420520 0.054 Uiso 1 1 calc R U . . .
C6 C 0.2501(4) 0.9813(4) 0.44819(7) 0.0278(9) Uani 1 1 d . . . . .
C7 C 0.0557(4) 0.9421(5) 0.46490(7) 0.0310(10) Uani 1 1 d . . . . .
H7A H 0.108678 1.032710 0.469900 0.037 Uiso 1 1 calc R U . . .
C8 C 0.0473(4) 0.8520(4) 0.48109(6) 0.0278(9) Uani 1 1 d . . . . .
C9 C -0.0775(6) 0.9219(7) 0.46008(9) 0.0525(15) Uani 1 1 d . . . . .
H9A H -0.129304 0.900199 0.472145 0.063 Uiso 1 1 calc R U . . .
H9B H -0.121847 0.846970 0.451184 0.063 Uiso 1 1 calc R U . . .
C10 C -0.0738(7) 1.0438(9) 0.45039(9) 0.0639(18) Uani 1 1 d . . . . .
C11 C 0.0354(13) 1.1705(8) 0.45052(16) 0.110(4) Uani 1 1 d . . . . .
H11 H 0.112554 1.183237 0.456591 0.132 Uiso 1 1 calc R U . . .
C12 C 0.0359(13) 1.2761(9) 0.44231(16) 0.109(4) Uani 1 1 d . . . . .
H12 H 0.112139 1.358996 0.442178 0.131 Uiso 1 1 calc R U . . .
C13 C -0.0766(12) 1.2574(12) 0.43443(14) 0.102(3) Uani 1 1 d . . . . .
H13 H -0.079401 1.329943 0.429278 0.123 Uiso 1 1 calc R U . . .
C14 C -0.1859(9) 1.1382(15) 0.43362(18) 0.135(4) Uani 1 1 d . . . . .
H14 H -0.264426 1.128846 0.428623 0.162 Uiso 1 1 calc R U . . .
C15 C -0.1801(9) 1.0219(15) 0.44076(17) 0.135(4) Uani 1 1 d . . . . .
H15 H -0.249355 0.936294 0.438518 0.162 Uiso 1 1 calc R U . . .
C16 C 0.0557(5) 0.6618(4) 0.49142(7) 0.0326(10) Uani 1 1 d . . . . .
H16 H -0.015687 0.640908 0.500898 0.039 Uiso 1 1 calc R U . . .
C17 C 0.1831(4) 0.7310(4) 0.50223(7) 0.0297(9) Uani 1 1 d . . . . .
C18 C 0.0353(5) 0.5337(4) 0.48291(8) 0.0383(11) Uani 1 1 d . . . . .
H18A H 0.082749 0.551181 0.470481 0.046 Uiso 1 1 calc R U . . .
H18B H 0.071017 0.494855 0.491940 0.046 Uiso 1 1 calc R U . . .
C19 C -0.1070(5) 0.4391(4) 0.47952(7) 0.0359(11) Uani 1 1 d . . . . .
C20 C -0.3008(5) 0.3519(5) 0.46032(8) 0.0407(12) Uani 1 1 d . . . . .
H20 H -0.343140 0.352241 0.448674 0.049 Uiso 1 1 calc R U . . .
C21 C -0.1693(5) 0.4399(5) 0.46279(8) 0.0392(11) Uani 1 1 d . . . . .
H21 H -0.122420 0.500850 0.452854 0.047 Uiso 1 1 calc R U . . .
C22 C -0.3691(5) 0.2647(5) 0.47468(8) 0.0447(13) Uani 1 1 d . . . . .
H22 H -0.458866 0.204785 0.472982 0.054 Uiso 1 1 calc R U . . .
C23 C -0.3083(6) 0.2638(5) 0.49145(9) 0.0522(15) Uani 1 1 d . . . . .
H23 H -0.355948 0.203875 0.501449 0.063 Uiso 1 1 calc R U . . .
C24 C -0.1776(5) 0.3502(5) 0.49383(8) 0.0448(13) Uani 1 1 d . . . . .
H24 H -0.135598 0.348429 0.505448 0.054 Uiso 1 1 calc R U . . .
C25 C 0.4157(4) 0.8630(4) 0.50115(8) 0.0337(10) Uani 1 1 d . . . . .
H25 H 0.422639 0.804635 0.510892 0.040 Uiso 1 1 calc R U . . .
C26 C 0.4245(4) 0.9785(4) 0.51203(7) 0.0316(10) Uani 1 1 d . . . . .
C27 C 0.5282(5) 0.9053(5) 0.48659(9) 0.0421(12) Uani 1 1 d . . . . .
H27A H 0.510784 0.943031 0.474973 0.050 Uiso 1 1 calc R U . . .
H27B H 0.609505 0.973352 0.492584 0.050 Uiso 1 1 calc R U . . .
C28 C 0.5457(7) 0.7921(7) 0.48047(11) 0.064(2) Uani 1 1 d . . . . .
C29 C 0.6357(8) 0.7723(10) 0.49029(15) 0.092(3) Uani 1 1 d . . . . .
H29 H 0.684587 0.828055 0.500630 0.110 Uiso 1 1 calc R U . . .
C30 C 0.6543(11) 0.6664(13) 0.48468(19) 0.107(4) Uani 1 1 d . . . . .
H30 H 0.717453 0.652496 0.490925 0.129 Uiso 1 1 calc R U . . .
C31 C 0.5798(16) 0.5873(15) 0.4703(2) 0.131(5) Uani 1 1 d . . . . .
H31 H 0.591146 0.516759 0.466595 0.157 Uiso 1 1 calc R U . . .
C32 C 0.4887(17) 0.6048(13) 0.46090(18) 0.145(6) Uani 1 1 d . . . . .
H32 H 0.436273 0.545869 0.451076 0.174 Uiso 1 1 calc R U . . .
C33 C 0.4734(11) 0.7095(9) 0.46582(13) 0.090(3) Uani 1 1 d . . . . .
H33 H 0.412487 0.723962 0.459001 0.108 Uiso 1 1 calc R U . . .
C34 C 0.3753(5) 1.1520(4) 0.51353(7) 0.0339(10) Uani 1 1 d . . . . .
H34 H 0.468972 1.216941 0.515598 0.041 Uiso 1 1 calc R U . . .
C35 C 0.3098(5) 1.1181(4) 0.53308(7) 0.0303(9) Uani 1 1 d . . . . .
C36 C 0.3174(7) 1.2146(5) 0.50064(8) 0.0505(15) Uani 1 1 d . . . . .
H36A H 0.367493 1.244123 0.488422 0.061 Uiso 1 1 calc R U . . .
H36B H 0.226962 1.149161 0.497314 0.061 Uiso 1 1 calc R U . . .
C37 C 0.3186(7) 1.3279(6) 0.51041(8) 0.0509(15) Uani 1 1 d . . . . .
C38 C 0.4327(8) 1.4374(6) 0.51516(12) 0.073(2) Uani 1 1 d . . . . .
H38 H 0.512884 1.443183 0.511860 0.087 Uiso 1 1 calc R U . . .
C39 C 0.4327(9) 1.5396(6) 0.52470(13) 0.081(3) Uani 1 1 d . . . . .
H39 H 0.512696 1.614617 0.527875 0.097 Uiso 1 1 calc R U . . .
C40 C 0.3181(8) 1.5335(6) 0.52960(10) 0.0611(18) Uani 1 1 d . . . . .
H40 H 0.318053 1.604676 0.535837 0.073 Uiso 1 1 calc R U . . .
C41 C 0.2036(9) 1.4232(8) 0.52536(12) 0.078(2) Uani 1 1 d . . . . .
H41 H 0.123891 1.416661 0.529194 0.093 Uiso 1 1 calc R U . . .
C42 C 0.2024(8) 1.3219(7) 0.51562(11) 0.068(2) Uani 1 1 d . . . . .
H42 H 0.122116 1.247319 0.512422 0.081 Uiso 1 1 calc R U . . .
C43 C 0.1194(4) 0.9808(4) 0.55243(7) 0.0299(9) Uani 1 1 d . . . . .
H43 H 0.137436 1.063743 0.558744 0.036 Uiso 1 1 calc R U . . .
C44 C 0.1600(5) 0.9093(4) 0.56664(7) 0.0323(10) Uani 1 1 d . . . . .
C45 C -0.0282(5) 0.8997(5) 0.54898(8) 0.0398(11) Uani 1 1 d . . . . .
H45A H -0.045303 0.838218 0.538215 0.048 Uiso 1 1 calc R U . . .
H45B H -0.070344 0.848408 0.560772 0.048 Uiso 1 1 calc R U . . .
C46 C -0.0869(5) 0.9816(6) 0.54418(8) 0.0435(12) Uani 1 1 d . . . . .
C47 C -0.1034(7) 1.0091(8) 0.52520(9) 0.066(2) Uani 1 1 d . . . . .
H47 H -0.079379 0.973181 0.514783 0.079 Uiso 1 1 calc R U . . .
C48 C -0.1551(8) 1.0893(10) 0.52133(10) 0.077(2) Uani 1 1 d . . . . .
H48 H -0.162606 1.110161 0.508282 0.092 Uiso 1 1 calc R U . . .
C49 C -0.1950(7) 1.1381(8) 0.53600(11) 0.0665(19) Uani 1 1 d . . . . .
H49 H -0.234281 1.188791 0.533237 0.080 Uiso 1 1 calc R U . . .
C50 C -0.1771(8) 1.1125(8) 0.55491(11) 0.069(2) Uani 1 1 d . . . . .
H50 H -0.201511 1.148394 0.565266 0.083 Uiso 1 1 calc R U . . .
C51 C -0.1239(7) 1.0351(7) 0.55895(9) 0.0571(16) Uani 1 1 d . . . . .
H51 H -0.112646 1.018278 0.572056 0.069 Uiso 1 1 calc R U . . .
C52 C 0.2015(6) 0.7276(5) 0.57032(8) 0.0414(12) Uani 1 1 d . . . . .
H52 H 0.177862 0.735178 0.583977 0.050 Uiso 1 1 calc R U . . .
C53 C 0.3368(6) 0.7453(5) 0.57069(7) 0.0410(12) Uani 1 1 d . . . . .
C54 C 0.1060(6) 0.5896(5) 0.56338(9) 0.0489(14) Uani 1 1 d . . . . .
H54A H 0.133724 0.577406 0.550395 0.059 Uiso 1 1 calc R U . . .
H54B H 0.111468 0.527386 0.572295 0.059 Uiso 1 1 calc R U . . .
C56 C -0.0332(6) 0.5565(5) 0.56215(8) 0.0493(14) Uani 1 1 d . . . . .
C57 C -0.1001(8) 0.5658(12) 0.57757(12) 0.111(4) Uani 1 1 d . . . . .
H57 H -0.056498 0.597418 0.589586 0.134 Uiso 1 1 calc R U . . .
C58 C -0.2304(9) 0.5300(14) 0.57616(14) 0.136(6) Uani 1 1 d . . . . .
H58 H -0.273263 0.539699 0.587098 0.163 Uiso 1 1 calc R U . . .
C59 C -0.2968(7) 0.4818(8) 0.55948(12) 0.078(2) Uani 1 1 d . . . . .
H59 H -0.387198 0.451068 0.558734 0.093 Uiso 1 1 calc R U . . .
C60 C -0.2285(7) 0.4789(9) 0.54366(11) 0.073(2) Uani 1 1 d . . . . .
H60 H -0.271204 0.450539 0.531511 0.087 Uiso 1 1 calc R U . . .
C70 C -0.1000(7) 0.5162(8) 0.54510(10) 0.0650(18) Uani 1 1 d . . . . .
H70 H -0.055567 0.513918 0.533802 0.078 Uiso 1 1 calc R U . . .

loop_
_atom_site_aniso_label
_atom_site_aniso_U_11
_atom_site_aniso_U_22
_atom_site_aniso_U_33
_atom_site_aniso_U_23
_atom_site_aniso_U_13
_atom_site_aniso_U_12
O1 0.0412(18) 0.0350(17) 0.0298(18) -0.0025(14) 0.0041(14) 0.0180(15)
O2 0.0295(16) 0.0369(17) 0.0257(17) -0.0069(13) 0.0003(12) 0.0153(14)
O3 0.0364(17) 0.0413(18) 0.0280(17) -0.0038(13) -0.0008(13) 0.0233(15)
O4 0.0333(17) 0.0309(17) 0.040(2) 0.0055(14) 0.0056(14) 0.0155(14)
O5 0.0376(18) 0.0411(19) 0.038(2) 0.0064(15) -0.0076(15) 0.0141(15)
O6 0.045(2) 0.0354(18) 0.0291(18) -0.0056(15) -0.0041(15) 0.0093(15)
O7 0.0470(19) 0.0331(17) 0.0278(18) -0.0011(13) -0.0001(14) 0.0160(15)
N8 0.053(3) 0.043(2) 0.048(3) 0.000(2) -0.013(2) 0.031(2)
O9 0.085(3) 0.048(2) 0.046(2) 0.0004(18) -0.018(2) 0.043(2)
N1 0.0272(18) 0.0299(19) 0.027(2) -0.0053(15) 0.0006(15) 0.0098(15)
N2 0.0284(18) 0.038(2) 0.0246(19) -0.0049(15) -0.0006(15) 0.0190(16)
N3 0.0334(19) 0.0249(17) 0.0258(19) -0.0026(14) 0.0032(15) 0.0110(15)
N4 0.0287(19) 0.0264(18) 0.033(2) -0.0010(15) 0.0066(15) 0.0100(15)
N5 0.0307(19) 0.0253(18) 0.028(2) -0.0023(14) -0.0019(15) 0.0137(15)
N6 0.0326(19) 0.0267(18) 0.0258(19) -0.0014(14) -0.0058(15) 0.0157(16)
N7 0.055(3) 0.0283(19) 0.030(2) 0.0010(16) -0.0046(18) 0.0238(19)
C1 0.059(3) 0.034(3) 0.043(3) -0.013(2) -0.003(3) 0.017(2)
C2 0.035(2) 0.031(2) 0.031(3) -0.0054(18) 0.0035(19) 0.0150(19)
C3 0.031(2) 0.029(2) 0.025(2) -0.0067(17) 0.0013(17) 0.0111(18)
C4 0.042(3) 0.034(2) 0.032(3) 0.002(2) 0.004(2) 0.013(2)
C5 0.030(2) 0.041(3) 0.030(2) -0.008(2) 0.0029(19) 0.012(2)
C6 0.029(2) 0.025(2) 0.029(2) -0.0025(17) 0.0019(17) 0.0126(18)
C7 0.029(2) 0.040(2) 0.028(2) 0.0001(19) 0.0054(18) 0.020(2)
C8 0.022(2) 0.029(2) 0.029(2) -0.0051(17) 0.0009(17) 0.0107(17)
C9 0.041(3) 0.096(5) 0.037(3) 0.004(3) 0.002(2) 0.047(3)
C10 0.073(4) 0.119(5) 0.036(3) 0.016(3) 0.008(3) 0.075(4)
C11 0.166(9) 0.063(4) 0.114(8) -0.031(5) -0.081(7) 0.067(5)
C12 0.167(9) 0.073(5) 0.105(8) -0.022(5) -0.062(7) 0.073(6)
C13 0.144(7) 0.164(8) 0.072(6) 0.017(6) 0.020(5) 0.132(7)
C14 0.058(3) 0.222(8) 0.139(7) 0.124(7) 0.034(4) 0.080(4)
C15 0.058(3) 0.222(8) 0.139(7) 0.124(7) 0.034(4) 0.080(4)
C16 0.036(2) 0.026(2) 0.032(2) 0.0028(18) 0.0088(19) 0.0120(19)
C17 0.029(2) 0.021(2) 0.037(3) 0.0028(18) 0.0054(18) 0.0109(17)
C18 0.037(3) 0.023(2) 0.044(3) -0.0015(19) 0.012(2) 0.0058(19)
C19 0.041(3) 0.018(2) 0.036(3) -0.0033(18) 0.012(2) 0.0060(19)
C20 0.044(3) 0.034(3) 0.036(3) -0.007(2) -0.001(2) 0.014(2)
C21 0.044(3) 0.030(2) 0.035(3) 0.005(2) 0.013(2) 0.012(2)
C22 0.037(3) 0.034(3) 0.042(3) -0.003(2) 0.007(2) 0.003(2)
C23 0.046(3) 0.039(3) 0.039(3) 0.002(2) 0.007(2) -0.003(2)
C24 0.042(3) 0.035(3) 0.032(3) 0.002(2) 0.004(2) 0.000(2)
C25 0.030(2) 0.033(2) 0.041(3) 0.004(2) 0.0004(19) 0.0171(19)
C26 0.023(2) 0.028(2) 0.038(3) 0.0077(19) 0.0030(19) 0.0084(17)
C27 0.033(3) 0.046(3) 0.053(3) 0.015(2) 0.012(2) 0.024(2)
C28 0.067(4) 0.084(5) 0.071(5) 0.036(4) 0.040(4) 0.060(4)
C29 0.077(5) 0.123(7) 0.116(7) 0.076(6) 0.059(5) 0.080(5)
C30 0.115(8) 0.148(10) 0.119(9) 0.086(8) 0.073(7) 0.110(8)
C31 0.191(14) 0.162(12) 0.125(10) 0.056(9) 0.073(10) 0.153(12)
C32 0.286(18) 0.150(10) 0.099(8) 0.021(7) 0.050(10) 0.185(13)
C33 0.155(9) 0.101(6) 0.065(5) 0.007(5) 0.030(6) 0.103(7)
C34 0.043(3) 0.025(2) 0.029(2) -0.0017(18) 0.0000(19) 0.014(2)
C35 0.041(2) 0.025(2) 0.025(2) 0.0003(17) -0.0043(18) 0.0161(19)
C36 0.094(5) 0.045(3) 0.029(3) 0.002(2) 0.003(3) 0.047(3)
C37 0.097(5) 0.045(3) 0.026(3) 0.003(2) 0.006(3) 0.047(3)
C38 0.090(5) 0.028(3) 0.089(5) 0.006(3) 0.045(4) 0.022(3)
C39 0.097(6) 0.028(3) 0.098(6) 0.001(3) 0.040(5) 0.016(3)
C40 0.105(5) 0.044(3) 0.049(4) -0.008(3) 0.002(4) 0.048(4)
C41 0.096(5) 0.084(5) 0.087(6) -0.047(4) -0.038(5) 0.069(5)
C42 0.090(5) 0.070(4) 0.073(5) -0.037(4) -0.042(4) 0.063(4)
C43 0.035(2) 0.030(2) 0.028(2) -0.0020(17) -0.0022(18) 0.0187(19)
C44 0.034(2) 0.027(2) 0.030(3) -0.0009(18) -0.0014(18) 0.0108(19)
C45 0.031(2) 0.042(3) 0.046(3) -0.008(2) -0.005(2) 0.017(2)
C46 0.041(3) 0.062(3) 0.039(3) -0.009(2) -0.004(2) 0.034(3)
C47 0.077(4) 0.120(6) 0.038(3) -0.013(4) -0.012(3) 0.078(5)
C48 0.085(5) 0.152(8) 0.037(4) -0.002(4) -0.008(3) 0.093(6)
C49 0.070(4) 0.106(6) 0.059(4) -0.001(4) -0.001(3) 0.071(4)
C50 0.089(5) 0.109(6) 0.051(4) 0.007(4) 0.018(3) 0.080(5)
C51 0.076(4) 0.079(4) 0.039(3) 0.009(3) 0.016(3) 0.056(4)
C52 0.062(3) 0.034(2) 0.031(3) 0.004(2) -0.002(2) 0.026(2)
C53 0.063(3) 0.038(3) 0.029(3) -0.011(2) -0.014(2) 0.030(3)
C54 0.064(4) 0.034(3) 0.047(3) 0.002(2) -0.007(3) 0.022(3)
C56 0.066(4) 0.036(3) 0.035(3) 0.007(2) 0.008(3) 0.017(3)
C57 0.058(5) 0.167(10) 0.043(4) -0.012(5) 0.016(4) 0.007(5)
C58 0.059(5) 0.214(13) 0.060(6) -0.040(7) 0.027(4) 0.013(6)
C59 0.051(4) 0.090(6) 0.064(5) -0.002(4) 0.015(3) 0.014(4)
C60 0.065(4) 0.102(6) 0.051(4) -0.015(4) 0.000(3) 0.042(4)
C70 0.065(4) 0.087(5) 0.050(4) -0.013(3) 0.003(3) 0.042(4)

loop_
_atom_type_symbol
_atom_type_description
_atom_type_scat_dispersion_real
_atom_type_scat_dispersion_imag
_atom_type_scat_source
C C 0.0181 0.0091 'International Tables Vol C Tables 4.2.6.8 and 6.1.1.4'
H H 0.0000 0.0000 'International Tables Vol C Tables 4.2.6.8 and 6.1.1.4'
N N 0.0311 0.0180 'International Tables Vol C Tables 4.2.6.8 and 6.1.1.4'
O O 0.0492 0.0322 'International Tables Vol C Tables 4.2.6.8 and 6.1.1.4'

loop_
_geom_angle_atom_site_label_1
_geom_angle_atom_site_label_2
_geom_angle_atom_site_label_3
_geom_angle
_geom_angle_site_symmetry_1
_geom_angle_site_symmetry_3
_geom_angle_publ_flag
C2 N1 C3 122.5(4) . . ?
C6 N2 C7 118.7(4) . . ?
C8 N3 C16 120.2(4) . . ?
C17 N4 C25 119.2(4) . . ?
C26 N5 C34 119.3(4) . . ?
C35 N6 C43 120.4(4) . . ?
C44 N7 C52 122.5(4) . . ?
O1 C2 N1 122.0(4) . . ?
O1 C2 C1 121.2(5) . . ?
N1 C2 C1 116.8(5) . . ?
N1 C3 C5 110.0(4) . . ?
N1 C3 C6 110.2(4) . . ?
C5 C3 C6 111.0(4) . . ?
N1 C3 C4 108.4(4) . . ?
C5 C3 C4 109.1(4) . . ?
C6 C3 C4 108.1(4) . . ?
O2 C6 N2 121.1(4) . . ?
O2 C6 C3 121.8(4) . . ?
N2 C6 C3 117.0(4) . . ?
N2 C7 C8 113.6(4) . . ?
N2 C7 C9 111.2(4) . . ?
C8 C7 C9 110.7(4) . . ?
O3 C8 N3 122.4(4) . . ?
O3 C8 C7 119.5(4) . . ?
N3 C8 C7 118.1(4) . . ?
C7 C9 C10 113.6(5) . . ?
C15 C10 C11 119.2(8) . . ?
C15 C10 C9 116.3(9) . . ?
C11 C10 C9 124.4(6) . . ?
C12 C11 C10 123.5(10) . . ?
C13 C12 C11 117.5(11) . . ?
C12 C13 C14 122.4(9) . . ?
C13 C14 C15 119.1(8) . . ?
C10 C15 C14 117.3(12) . . ?
N3 C16 C17 111.1(4) . . ?
N3 C16 C18 111.1(4) . . ?
C17 C16 C18 110.3(4) . . ?
O4 C17 N4 121.4(4) . . ?
O4 C17 C16 121.5(4) . . ?
N4 C17 C16 117.1(4) . . ?
C19 C18 C16 111.2(4) . . ?
C21 C19 C24 118.7(5) . . ?
C21 C19 C18 122.2(4) . . ?
C24 C19 C18 119.1(5) . . ?
C22 C20 C21 120.1(5) . . ?
C19 C21 C20 120.3(5) . . ?
C23 C22 C20 120.1(5) . . ?
C22 C23 C24 119.9(5) . . ?
C23 C24 C19 120.8(5) . . ?
N4 C25 C26 111.1(4) . . ?
N4 C25 C27 110.8(4) . . ?
C26 C25 C27 111.7(4) . . ?
O5 C26 N5 121.9(5) . . ?
O5 C26 C25 120.9(4) . . ?
N5 C26 C25 117.2(4) . . ?
C28 C27 C25 111.9(4) . . ?
C33 C28 C29 120.0(8) . . ?
C33 C28 C27 121.6(6) . . ?
C29 C28 C27 118.4(8) . . ?
C28 C29 C30 119.3(11) . . ?
C31 C30 C29 118.3(10) . . ?
C30 C31 C32 122.5(11) . . ?
C31 C32 C33 119.4(14) . . ?
C28 C33 C32 120.5(11) . . ?
N5 C34 C35 112.2(4) . . ?
N5 C34 C36 110.1(4) . . ?
C35 C34 C36 110.6(4) . . ?
O6 C35 N6 122.0(4) . . ?
O6 C35 C34 120.0(4) . . ?
N6 C35 C34 117.9(4) . . ?
C37 C36 C34 111.9(5) . . ?
C38 C37 C42 118.2(5) . . ?
C38 C37 C36 121.4(6) . . ?
C42 C37 C36 120.3(6) . . ?
C37 C38 C39 120.9(7) . . ?
C40 C39 C38 120.6(8) . . ?
C41 C40 C39 118.9(6) . . ?
C40 C41 C42 120.9(8) . . ?
C41 C42 C37 120.4(7) . . ?
N6 C43 C44 113.8(4) . . ?
N6 C43 C45 111.2(4) . . ?
C44 C43 C45 109.2(4) . . ?
O7 C44 N7 123.9(4) . . ?
O7 C44 C43 120.3(4) . . ?
N7 C44 C43 115.8(4) . . ?
C46 C45 C43 112.6(4) . . ?
C51 C46 C47 118.1(5) . . ?
C51 C46 C45 119.9(5) . . ?
C47 C46 C45 122.0(5) . . ?
C46 C47 C48 120.3(6) . . ?
C49 C48 C47 121.1(7) . . ?
C48 C49 C50 118.7(6) . . ?
C49 C50 C51 120.7(6) . . ?
C50 C51 C46 121.1(6) . . ?
N7 C52 C53 114.7(4) . . ?
N7 C52 C54 110.8(4) . . ?
C53 C52 C54 108.8(4) . . ?
O9 C53 N8 121.9(5) . . ?
O9 C53 C52 118.8(5) . . ?
N8 C53 C52 119.3(4) . . ?
C56 C54 C52 115.4(5) . . ?
C57 C56 C70 116.0(7) . . ?
C57 C56 C54 123.1(7) . . ?
C70 C56 C54 120.9(6) . . ?
C56 C57 C58 121.8(8) . . ?
C59 C58 C57 121.0(8) . . ?
C58 C59 C60 117.4(8) . . ?
C70 C60 C59 121.0(8) . . ?
C56 C70 C60 122.5(7) . . ?

loop_
_geom_bond_atom_site_label_1
_geom_bond_atom_site_label_2
_geom_bond_distance
_geom_bond_site_symmetry_2
_geom_bond_publ_flag
O1 C2 1.251(6) . ?
O2 C6 1.231(6) . ?
O3 C8 1.234(5) . ?
O4 C17 1.236(6) . ?
O5 C26 1.226(6) . ?
O6 C35 1.234(6) . ?
O7 C44 1.227(6) . ?
N8 C53 1.332(8) . ?
O9 C53 1.242(6) . ?
N1 C2 1.329(6) . ?
N1 C3 1.461(6) . ?
N2 C6 1.351(6) . ?
N2 C7 1.454(6) . ?
N3 C8 1.335(6) . ?
N3 C16 1.461(6) . ?
N4 C17 1.346(6) . ?
N4 C25 1.445(6) . ?
N5 C26 1.343(6) . ?
N5 C34 1.457(6) . ?
N6 C35 1.346(6) . ?
N6 C43 1.450(6) . ?
N7 C44 1.344(6) . ?
N7 C52 1.464(6) . ?
C1 C2 1.505(7) . ?
C3 C5 1.521(7) . ?
C3 C6 1.526(6) . ?
C3 C4 1.533(7) . ?
C7 C8 1.517(7) . ?
C7 C9 1.518(7) . ?
C9 C10 1.579(10) . ?
C10 C15 1.334(11) . ?
C10 C11 1.417(13) . ?
C11 C12 1.377(12) . ?
C12 C13 1.357(15) . ?
C13 C14 1.366(17) . ?
C14 C15 1.503(16) . ?
C16 C17 1.512(7) . ?
C16 C18 1.536(6) . ?
C18 C19 1.512(7) . ?
C19 C21 1.375(8) . ?
C19 C24 1.383(7) . ?
C20 C22 1.369(8) . ?
C20 C21 1.392(8) . ?
C22 C23 1.367(9) . ?
C23 C24 1.381(8) . ?
C25 C26 1.523(7) . ?
C25 C27 1.544(7) . ?
C27 C28 1.523(9) . ?
C28 C33 1.372(13) . ?
C28 C29 1.384(11) . ?
C29 C30 1.439(15) . ?
C30 C31 1.349(19) . ?
C31 C32 1.37(2) . ?
C32 C33 1.389(11) . ?
C34 C35 1.508(7) . ?
C34 C36 1.528(7) . ?
C36 C37 1.502(7) . ?
C37 C38 1.372(10) . ?
C37 C42 1.396(10) . ?
C38 C39 1.383(9) . ?
C39 C40 1.373(11) . ?
C40 C41 1.371(11) . ?
C41 C42 1.375(9) . ?
C43 C44 1.527(6) . ?
C43 C45 1.543(7) . ?
C45 C46 1.493(7) . ?
C46 C51 1.385(8) . ?
C46 C47 1.387(8) . ?
C47 C48 1.397(10) . ?
C48 C49 1.365(10) . ?
C49 C50 1.381(10) . ?
C50 C51 1.382(9) . ?
C52 C53 1.516(8) . ?
C52 C54 1.534(8) . ?
C54 C56 1.502(9) . ?
C56 C57 1.366(10) . ?
C56 C70 1.366(9) . ?
C57 C58 1.392(14) . ?
C58 C59 1.351(12) . ?
C59 C60 1.371(10) . ?
C60 C70 1.367(10) . ?
